data_4034868
loop_
_publ_author_name
'Zhang, Sheng'
'Yamamoto, Yoshinori'
'Bao, Ming'

_publ_section_title
;
 Palladium-Catalyzed Ligand-Controlled Regioselective Nucleophilic
 Aromatic Substitution of 1-(Chloromethyl)naphthalenes with
 Arylacetonitriles.
;
_journal_issue 22
_journal_name_full 'The Journal of organic chemistry'
_journal_page_first 13981
_journal_page_last 13990
_journal_paper_doi 10.1021/acs.joc.8b02343
_journal_volume 83
_journal_year 2018
_chemical_formula_sum 'C50 H44 F3 O3.5 P2 Pd S'
_chemical_formula_weight 958.25
_space_group_IT_number 14
_space_group_name_Hall '-P 2ybc'
_space_group_name_H-M_alt 'P 1 21/c 1'
_symmetry_cell_setting Monoclinic'
_symmetry_space_group_name_H-M 'P 1 21/c 1'
_atom_sites_solution_hydrogens geom
_atom_sites_solution_primary direct
_atom_sites_solution_secondary difmap
_audit_creation_method SHELXL-97
_cell_angle_alpha 90.00
_cell_angle_beta 91.074(2)
_cell_angle_gamma 90.00
_cell_formula_units_Z 4
_cell_length_a 10.2343(10)
_cell_length_b 22.018(2)
_cell_length_c 19.3300(19)
_cell_measurement_reflns_used 9995
_cell_measurement_temperature 172(2)
_cell_measurement_theta_max 27.36
_cell_measurement_theta_min 2.30
_cell_volume 4355.0(7)
_computing_cell_refinement 'Bruker SAINT'
_computing_data_collection 'Bruker APEX2'
_computing_data_reduction 'Bruker SAINT'
_computing_molecular_graphics 'Bruker SHELXTL'
_computing_publication_material 'Bruker SHELXTL'
_computing_structure_refinement 'SHELXL-2014 (Sheldrick 2014)'
_computing_structure_solution 'SHELXS-97 (Sheldrick 2008)'
_diffrn_ambient_temperature 172(2)
_diffrn_measured_fraction_theta_full 0.996
_diffrn_measured_fraction_theta_max 0.996
_diffrn_measurement_device_type 'Bruker APEX-II CCD'
_diffrn_measurement_method '\f and \w scans'
_diffrn_radiation_monochromator graphite
_diffrn_radiation_source 'fine-focus sealed tube'
_diffrn_radiation_type MoK\a
_diffrn_radiation_wavelength 0.71073
_diffrn_reflns_av_R_equivalents 0.0960
_diffrn_reflns_av_sigmaI/netI 0.0689
_diffrn_reflns_limit_h_max 12
_diffrn_reflns_limit_h_min -12
_diffrn_reflns_limit_k_max 26
_diffrn_reflns_limit_k_min -26
_diffrn_reflns_limit_l_max 22
_diffrn_reflns_limit_l_min -22
_diffrn_reflns_number 50173
_diffrn_reflns_theta_full 24.99
_diffrn_reflns_theta_max 24.99
_diffrn_reflns_theta_min 2.13
_exptl_absorpt_coefficient_mu 0.605
_exptl_absorpt_correction_T_max 0.8886
_exptl_absorpt_correction_T_min 0.8586
_exptl_crystal_colour white
_exptl_crystal_density_diffrn 1.462
_exptl_crystal_density_method 'not measured'
_exptl_crystal_description block
_exptl_crystal_F_000 1964
_exptl_crystal_size_max 0.26
_exptl_crystal_size_mid 0.24
_exptl_crystal_size_min 0.20
_refine_diff_density_max 0.991
_refine_diff_density_min -1.035
_refine_diff_density_rms 0.131
_refine_ls_extinction_method none
_refine_ls_goodness_of_fit_ref 0.994
_refine_ls_hydrogen_treatment constr
_refine_ls_matrix_type full
_refine_ls_number_parameters 649
_refine_ls_number_reflns 7629
_refine_ls_number_restraints 672
_refine_ls_restrained_S_all 0.971
_refine_ls_R_factor_all 0.1175
_refine_ls_R_factor_gt 0.0905
_refine_ls_shift/su_max 0.008
_refine_ls_shift/su_mean 0.000
_refine_ls_structure_factor_coef Fsqd
_refine_ls_weighting_details 'calc w=1/[\s^2^(Fo^2^)+(0.0583P)^2^+67.1814P] where P=(Fo^2^+2Fc^2^)/3'
_refine_ls_weighting_scheme calc
_refine_ls_wR_factor_gt 0.2009
_refine_ls_wR_factor_ref 0.2124
_reflns_number_gt 6062
_reflns_number_total 7629
_reflns_threshold_expression >2sigma(I)
_cod_data_source_file jo8b02343_si_004.cif
_cod_data_source_block 1
_cod_original_sg_symbol_H-M P2(1)/c
_cod_original_formula_sum 'C50 H44 F3 O3.50 P2 Pd S'
_cod_database_code 4034868

loop_
_symmetry_equiv_pos_as_xyz
'x, y, z'
'-x, y+1/2, -z+1/2'
'-x, -y, -z'
'x, -y-1/2, z-1/2'

loop_
_atom_site_label
_atom_site_type_symbol
_atom_site_fract_x
_atom_site_fract_y
_atom_site_fract_z
_atom_site_U_iso_or_equiv
_atom_site_adp_type
_atom_site_occupancy
_atom_site_symmetry_multiplicity
_atom_site_calc_flag
_atom_site_refinement_flags
_atom_site_disorder_assembly
_atom_site_disorder_group
Pd1 Pd 0.12511(6) 0.68854(3) 0.83079(3) 0.02674(19) Uani 1 1 d . . .
P1 P 0.22030(19) 0.59551(9) 0.86159(10) 0.0251(4) Uani 1 1 d . . .
P2 P 0.06074(19) 0.72917(9) 0.93355(10) 0.0254(4) Uani 1 1 d . . .
C1 C 0.2433(7) 0.5725(3) 0.9522(4) 0.0253(16) Uani 1 1 d . . .
C2 C 0.3641(8) 0.5699(4) 0.9845(4) 0.036(2) Uani 1 1 d . . .
H2A H 0.4407 0.5791 0.9596 0.043 Uiso 1 1 calc R . .
C3 C 0.3733(9) 0.5539(4) 1.0535(4) 0.040(2) Uani 1 1 d . . .
H3A H 0.4568 0.5515 1.0757 0.048 Uiso 1 1 calc R . .
C4 C 0.2641(9) 0.5414(4) 1.0900(4) 0.039(2) Uani 1 1 d . . .
H4A H 0.2718 0.5314 1.1377 0.047 Uiso 1 1 calc R . .
C5 C 0.1438(9) 0.5432(4) 1.0586(4) 0.041(2) Uani 1 1 d . . .
H5A H 0.0679 0.5339 1.0841 0.049 Uiso 1 1 calc R . .
C6 C 0.1327(8) 0.5587(4) 0.9893(4) 0.0306(18) Uani 1 1 d . . .
H6A H 0.0490 0.5598 0.9671 0.037 Uiso 1 1 calc R . .
C7 C 0.1308(8) 0.5315(4) 0.8240(4) 0.0290(17) Uani 1 1 d . . .
C8 C 0.1628(9) 0.4716(4) 0.8381(5) 0.041(2) Uani 1 1 d . . .
H8A H 0.2333 0.4623 0.8689 0.049 Uiso 1 1 calc R . .
C9 C 0.0920(10) 0.4254(4) 0.8071(6) 0.053(3) Uani 1 1 d . . .
H9A H 0.1152 0.3844 0.8166 0.064 Uiso 1 1 calc R . .
C10 C -0.0115(10) 0.4375(4) 0.7630(5) 0.047(2) Uani 1 1 d . . .
H10A H -0.0597 0.4052 0.7422 0.056 Uiso 1 1 calc R . .
C11 C -0.0438(9) 0.4962(4) 0.7495(4) 0.041(2) Uani 1 1 d . . .
H11A H -0.1152 0.5047 0.7189 0.049 Uiso 1 1 calc R . .
C12 C 0.0239(8) 0.5431(4) 0.7789(4) 0.0322(18) Uani 1 1 d . . .
H12A H -0.0010 0.5838 0.7691 0.039 Uiso 1 1 calc R . .
C13 C 0.3847(7) 0.5928(4) 0.8268(4) 0.0294(18) Uani 1 1 d . . .
C14 C 0.4613(8) 0.6435(4) 0.8357(4) 0.042(2) Uani 1 1 d . . .
H14A H 0.4275 0.6782 0.8585 0.051 Uiso 1 1 calc R . .
C15 C 0.5875(8) 0.6441(5) 0.8116(5) 0.049(2) Uani 1 1 d . . .
H15A H 0.6402 0.6792 0.8185 0.059 Uiso 1 1 calc R . .
C16 C 0.6370(9) 0.5957(5) 0.7785(5) 0.056(3) Uani 1 1 d . . .
H16A H 0.7244 0.5962 0.7628 0.067 Uiso 1 1 calc R . .
C17 C 0.5595(10) 0.5458(5) 0.7678(5) 0.055(3) Uani 1 1 d . . .
H17A H 0.5925 0.5122 0.7428 0.066 Uiso 1 1 calc R . .
C18 C 0.4361(9) 0.5436(5) 0.7925(5) 0.046(2) Uani 1 1 d . . .
H18A H 0.3850 0.5079 0.7860 0.055 Uiso 1 1 calc R . .
C19 C -0.0792(7) 0.6923(3) 0.9706(4) 0.0261(16) Uani 1 1 d . . .
C20 C -0.1395(8) 0.6437(4) 0.9370(5) 0.0352(19) Uani 1 1 d . . .
H20A H -0.1059 0.6297 0.8944 0.042 Uiso 1 1 calc R . .
C21 C -0.2463(8) 0.6156(4) 0.9642(5) 0.044(2) Uani 1 1 d . . .
H21A H -0.2867 0.5828 0.9400 0.053 Uiso 1 1 calc R . .
C22 C -0.2946(8) 0.6345(4) 1.0257(5) 0.041(2) Uani 1 1 d . . .
H22A H -0.3672 0.6143 1.0452 0.049 Uiso 1 1 calc R . .
C23 C -0.2373(8) 0.6835(4) 1.0596(4) 0.040(2) Uani 1 1 d . . .
H23A H -0.2722 0.6974 1.1020 0.048 Uiso 1 1 calc R . .
C24 C -0.1314(7) 0.7116(4) 1.0328(4) 0.0319(18) Uani 1 1 d . . .
H24A H -0.0927 0.7449 1.0567 0.038 Uiso 1 1 calc R . .
C25 C 0.0107(9) 0.8091(4) 0.9309(4) 0.0333(18) Uani 1 1 d . . .
C26 C -0.1183(10) 0.8239(4) 0.9167(5) 0.050(3) Uani 1 1 d . . .
H26A H -0.1818 0.7927 0.9117 0.061 Uiso 1 1 calc R . .
C27 C -0.1552(12) 0.8841(5) 0.9097(5) 0.056(3) Uani 1 1 d . . .
H27A H -0.2439 0.8939 0.8996 0.068 Uiso 1 1 calc R . .
C28 C -0.0650(12) 0.9295(5) 0.9171(5) 0.058(3) Uani 1 1 d . . .
H28A H -0.0916 0.9706 0.9117 0.070 Uiso 1 1 calc R . .
C29 C 0.0625(14) 0.9165(4) 0.9323(6) 0.066(3) Uani 1 1 d . . .
H29A H 0.1242 0.9483 0.9384 0.079 Uiso 1 1 calc R . .
C30 C 0.1015(9) 0.8561(4) 0.9387(5) 0.046(2) Uani 1 1 d . . .
H30A H 0.1905 0.8468 0.9486 0.056 Uiso 1 1 calc R . .
C31 C 0.1962(7) 0.7259(3) 0.9962(4) 0.0264(17) Uani 1 1 d . . .
C32 C 0.3170(8) 0.7459(4) 0.9730(4) 0.0350(19) Uani 1 1 d . . .
H32A H 0.3255 0.7599 0.9269 0.042 Uiso 1 1 calc R . .
C33 C 0.4242(8) 0.7453(4) 1.0176(5) 0.042(2) Uani 1 1 d . . .
H33A H 0.5060 0.7601 1.0023 0.051 Uiso 1 1 calc R . .
C34 C 0.4134(9) 0.7237(4) 1.0835(5) 0.043(2) Uani 1 1 d . . .
H34A H 0.4878 0.7231 1.1137 0.052 Uiso 1 1 calc R . .
C35 C 0.2951(8) 0.7026(4) 1.1065(4) 0.0349(19) Uani 1 1 d . . .
H35A H 0.2882 0.6875 1.1523 0.042 Uiso 1 1 calc R . .
C36 C 0.1851(8) 0.7035(3) 1.0624(4) 0.0267(17) Uani 1 1 d . . .
H36A H 0.1035 0.6889 1.0780 0.032 Uiso 1 1 calc R . .
C37 C 0.0606(10) 0.7653(4) 0.7725(5) 0.045(2) Uani 1 1 d . . .
H37A H -0.0301 0.7789 0.7806 0.054 Uiso 1 1 calc R . .
H37B H 0.1233 0.7993 0.7693 0.054 Uiso 1 1 calc R . .
C38 C 0.0751(9) 0.7179(4) 0.7238(4) 0.038(2) Uani 1 1 d . . .
C39 C 0.2009(9) 0.6924(4) 0.7184(4) 0.039(2) Uani 1 1 d . . .
H39A H 0.2709 0.7078 0.7462 0.047 Uiso 1 1 calc R . .
C40 C 0.2237(10) 0.6436(5) 0.6716(5) 0.052(3) Uani 1 1 d . . .
H40A H 0.3092 0.6274 0.6674 0.062 Uiso 1 1 calc R . .
C41 C 0.1238(11) 0.6206(5) 0.6334(5) 0.055(3) Uani 1 1 d . . .
H41A H 0.1410 0.5886 0.6019 0.066 Uiso 1 1 calc R . .
C42 C -0.0046(9) 0.6422(4) 0.6383(4) 0.044(2) Uani 1 1 d . . .
C43 C -0.1089(13) 0.6163(5) 0.6000(5) 0.063(3) Uani 1 1 d . . .
H43A H -0.0916 0.5843 0.5684 0.076 Uiso 1 1 calc R . .
C44 C -0.2346(13) 0.6361(6) 0.6074(6) 0.071(4) Uani 1 1 d . . .
H44A H -0.3034 0.6178 0.5812 0.085 Uiso 1 1 calc R . .
C45 C -0.2619(10) 0.6826(6) 0.6525(6) 0.069(4) Uani 1 1 d . . .
H45A H -0.3493 0.6962 0.6577 0.082 Uiso 1 1 calc R . .
C46 C -0.1599(9) 0.7097(5) 0.6908(5) 0.048(2) Uani 1 1 d . . .
H46A H -0.1786 0.7425 0.7210 0.057 Uiso 1 1 calc R . .
C47 C -0.0326(8) 0.6898(4) 0.6853(4) 0.037(2) Uani 1 1 d . . .
S1 S 0.5151(8) 0.6904(3) 1.2960(3) 0.0739(16) Uani 0.50 1 d PU A 1
C100 C 0.504(4) 0.6134(17) 1.2822(18) 0.100(4) Uani 0.50 1 d PU A 1
F11 F 0.3572(19) 0.5955(10) 1.3056(12) 0.116(5) Uani 0.50 1 d PU A 1
F12 F 0.558(2) 0.5722(8) 1.3206(10) 0.097(4) Uani 0.50 1 d PU A 1
F13 F 0.448(2) 0.6006(9) 1.2226(11) 0.115(5) Uani 0.50 1 d PU A 1
O11 O 0.439(2) 0.7227(10) 1.2669(12) 0.102(4) Uani 0.50 1 d PU A 1
O12 O 0.5617(19) 0.6990(8) 1.3649(8) 0.079(4) Uani 0.50 1 d PU A 1
O13 O 0.591(3) 0.6982(11) 1.2402(12) 0.107(4) Uani 0.50 1 d PU A 1
S2 S 0.4343(11) 0.6505(5) 1.3180(5) 0.109(2) Uani 0.50 1 d PU B 2
C101 C 0.551(4) 0.6511(17) 1.2576(16) 0.092(4) Uani 0.50 1 d PU B 2
O22 O 0.493(2) 0.6514(11) 1.3879(11) 0.108(4) Uani 0.50 1 d PU B 2
O21 O 0.408(3) 0.5941(11) 1.3410(12) 0.110(4) Uani 0.50 1 d PU B 2
O23 O 0.368(2) 0.7020(10) 1.2971(11) 0.095(5) Uani 0.50 1 d PU B 2
F21 F 0.6256(19) 0.5881(9) 1.2848(9) 0.100(4) Uani 0.50 1 d PDU B 2
F23 F 0.5304(19) 0.6214(8) 1.1990(8) 0.089(4) Uani 0.50 1 d PU B 2
F22 F 0.666(4) 0.6794(11) 1.2579(16) 0.102(4) Uani 0.30 1 d PDU B 2
F22' F 0.656(5) 0.6841(12) 1.296(2) 0.100(4) Uani 0.20 1 d PDU B 2
C203 C 0.413(3) 0.5445(18) 0.5467(15) 0.097(8) Uani 0.50 1 d PDU . .
H20J H 0.5029 0.5331 0.5522 0.116 Uiso 0.50 1 d PR . .
H20K H 0.3764 0.5422 0.5921 0.116 Uiso 0.50 1 d PR . .
C201 C 0.346(3) 0.510(2) 0.4050(13) 0.139(11) Uani 0.50 1 d PDU . .
H20B H 0.3765 0.5073 0.3573 0.208 Uiso 0.50 1 calc PR . .
H20C H 0.3050 0.5498 0.4120 0.208 Uiso 0.50 1 calc PR . .
H20D H 0.2828 0.4779 0.4137 0.208 Uiso 0.50 1 calc PR . .
O200 O 0.374(2) 0.5071(11) 0.5211(11) 0.115(7) Uani 0.50 1 d PDU . .
C204 C 0.411(3) 0.5952(14) 0.5338(18) 0.127(10) Uani 0.50 1 d PDU . .
H20E H 0.4593 0.6178 0.5696 0.191 Uiso 0.50 1 calc PR . .
H20F H 0.3202 0.6095 0.5317 0.191 Uiso 0.50 1 calc PR . .
H20G H 0.4515 0.6019 0.4889 0.191 Uiso 0.50 1 calc PR . .
C202 C 0.468(2) 0.5031(19) 0.4571(12) 0.137(8) Uani 0.50 1 d PDU . .
H20H H 0.5372 0.5322 0.4548 0.164 Uiso 0.50 1 d PR . .
H20I H 0.5008 0.4625 0.4535 0.164 Uiso 0.50 1 d PR . .

loop_
_atom_site_aniso_label
_atom_site_aniso_U_11
_atom_site_aniso_U_22
_atom_site_aniso_U_33
_atom_site_aniso_U_23
_atom_site_aniso_U_13
_atom_site_aniso_U_12
Pd1 0.0327(3) 0.0261(3) 0.0214(3) 0.0031(3) -0.0009(2) 0.0021(3)
P1 0.0242(10) 0.0258(11) 0.0253(10) 0.0047(8) 0.0009(8) 0.0016(8)
P2 0.0294(11) 0.0240(10) 0.0226(10) -0.0013(8) -0.0029(8) 0.0026(8)
C1 0.029(4) 0.020(4) 0.026(4) 0.007(3) 0.008(3) -0.001(3)
C2 0.031(4) 0.043(5) 0.033(5) 0.011(4) -0.002(4) -0.006(4)
C3 0.038(5) 0.045(5) 0.036(5) 0.006(4) -0.007(4) -0.007(4)
C4 0.057(6) 0.032(5) 0.028(4) 0.006(4) 0.002(4) -0.010(4)
C5 0.043(5) 0.044(5) 0.035(5) 0.006(4) 0.002(4) -0.008(4)
C6 0.029(4) 0.032(4) 0.030(4) -0.001(3) -0.002(3) -0.002(3)
C7 0.029(4) 0.031(4) 0.027(4) 0.008(3) 0.005(3) 0.000(3)
C8 0.050(5) 0.031(5) 0.041(5) 0.005(4) -0.011(4) 0.006(4)
C9 0.063(7) 0.026(5) 0.072(7) -0.003(5) -0.005(5) 0.010(4)
C10 0.052(6) 0.047(6) 0.042(6) -0.005(4) 0.001(4) -0.015(5)
C11 0.046(5) 0.048(6) 0.029(5) -0.003(4) -0.006(4) -0.002(4)
C12 0.041(5) 0.030(4) 0.026(4) 0.000(3) 0.006(4) 0.004(4)
C13 0.028(4) 0.036(5) 0.023(4) 0.012(3) -0.001(3) 0.003(3)
C14 0.039(5) 0.052(6) 0.036(5) 0.009(4) 0.013(4) -0.006(4)
C15 0.024(4) 0.065(7) 0.059(6) 0.017(5) 0.014(4) -0.003(4)
C16 0.029(5) 0.080(8) 0.059(7) 0.025(6) 0.010(5) 0.009(5)
C17 0.044(6) 0.069(7) 0.054(6) 0.006(5) 0.020(5) 0.025(5)
C18 0.043(5) 0.053(6) 0.042(5) 0.000(4) 0.009(4) 0.011(4)
C19 0.024(4) 0.029(4) 0.025(4) 0.002(3) -0.003(3) 0.006(3)
C20 0.030(4) 0.032(5) 0.044(5) -0.005(4) -0.004(4) 0.003(4)
C21 0.034(5) 0.034(5) 0.063(6) -0.005(4) -0.012(4) -0.004(4)
C22 0.030(5) 0.049(6) 0.044(5) 0.012(4) -0.004(4) 0.000(4)
C23 0.030(4) 0.057(6) 0.033(5) 0.004(4) 0.001(4) 0.001(4)
C24 0.024(4) 0.044(5) 0.028(4) -0.006(4) -0.003(3) 0.002(3)
C25 0.053(5) 0.029(4) 0.018(4) 0.000(3) -0.001(3) 0.008(4)
C26 0.064(6) 0.035(5) 0.051(6) -0.008(4) -0.022(5) 0.016(5)
C27 0.080(8) 0.052(7) 0.036(5) -0.003(5) -0.015(5) 0.031(6)
C28 0.093(9) 0.034(6) 0.048(6) 0.004(5) -0.003(6) 0.027(6)
C29 0.111(10) 0.020(5) 0.068(7) 0.005(5) 0.012(7) -0.001(6)
C30 0.043(5) 0.040(5) 0.056(6) -0.003(4) 0.010(4) 0.007(4)
C31 0.027(4) 0.023(4) 0.029(4) -0.007(3) -0.003(3) 0.003(3)
C32 0.034(5) 0.038(5) 0.034(5) 0.004(4) 0.004(4) -0.005(4)
C33 0.027(4) 0.042(5) 0.058(6) -0.005(4) -0.001(4) -0.006(4)
C34 0.037(5) 0.042(5) 0.051(6) -0.012(4) -0.012(4) 0.006(4)
C35 0.044(5) 0.033(5) 0.028(4) -0.005(3) -0.003(4) 0.008(4)
C36 0.031(4) 0.028(4) 0.021(4) -0.004(3) 0.001(3) 0.009(3)
C37 0.064(6) 0.027(5) 0.043(5) 0.020(4) -0.011(5) -0.001(4)
C38 0.043(5) 0.043(5) 0.028(4) 0.009(4) 0.007(4) 0.007(4)
C39 0.043(5) 0.061(6) 0.015(4) 0.004(4) 0.004(3) 0.004(4)
C40 0.060(6) 0.060(6) 0.036(5) 0.008(5) 0.015(5) 0.018(5)
C41 0.079(8) 0.053(6) 0.034(5) -0.001(5) 0.007(5) 0.008(6)
C42 0.054(6) 0.055(6) 0.024(4) 0.009(4) 0.008(4) 0.007(5)
C43 0.089(9) 0.068(7) 0.033(5) 0.006(5) -0.005(6) -0.021(7)
C44 0.072(8) 0.098(10) 0.042(7) 0.017(7) -0.023(6) -0.022(7)
C45 0.039(6) 0.100(10) 0.068(8) 0.047(8) 0.000(5) -0.013(6)
C46 0.046(6) 0.063(6) 0.033(5) 0.020(4) 0.005(4) 0.004(5)
C47 0.039(5) 0.047(5) 0.025(4) 0.021(4) 0.003(4) 0.008(4)
S1 0.107(5) 0.057(3) 0.057(3) 0.008(3) -0.023(3) 0.014(3)
C100 0.124(7) 0.092(7) 0.084(7) -0.013(6) -0.024(6) 0.029(7)
F11 0.107(10) 0.114(10) 0.125(10) -0.012(9) -0.024(9) 0.005(9)
F12 0.115(10) 0.073(8) 0.100(9) -0.007(8) -0.033(8) 0.014(8)
F13 0.152(11) 0.091(9) 0.100(9) -0.023(8) -0.060(9) 0.027(9)
O11 0.128(8) 0.090(7) 0.087(7) -0.013(7) -0.034(7) 0.032(7)
O12 0.115(10) 0.068(8) 0.054(8) -0.021(7) -0.020(7) 0.037(8)
O13 0.129(8) 0.105(7) 0.085(7) -0.014(7) -0.021(7) 0.017(7)
S2 0.135(6) 0.102(5) 0.090(5) -0.012(4) -0.006(4) 0.037(5)
C101 0.117(7) 0.087(7) 0.071(7) -0.005(6) -0.027(6) 0.017(7)
O22 0.135(8) 0.106(7) 0.084(7) -0.019(7) -0.010(7) 0.033(7)
O21 0.144(9) 0.093(8) 0.091(8) 0.004(7) -0.015(7) 0.022(8)
O23 0.106(10) 0.093(10) 0.085(9) -0.006(8) -0.024(8) 0.053(8)
F21 0.113(9) 0.100(9) 0.084(8) -0.042(7) -0.032(7) 0.057(8)
F23 0.113(9) 0.095(9) 0.059(7) -0.002(7) 0.000(7) 0.024(8)
F22 0.123(8) 0.102(8) 0.080(8) -0.002(7) -0.015(8) 0.014(7)
F22' 0.122(8) 0.096(7) 0.080(7) -0.005(7) -0.023(7) 0.021(7)
C203 0.054(12) 0.14(2) 0.098(15) -0.004(15) 0.041(11) 0.023(14)
C201 0.073(17) 0.18(3) 0.16(2) 0.00(2) 0.002(18) 0.004(19)
O200 0.074(11) 0.155(19) 0.118(14) 0.045(13) 0.061(10) 0.034(12)
C204 0.078(16) 0.20(3) 0.104(18) 0.04(2) -0.008(15) 0.011(19)
C202 0.090(13) 0.18(2) 0.140(16) 0.018(16) 0.021(13) 0.007(14)

loop_
_atom_type_symbol
_atom_type_description
_atom_type_scat_dispersion_real
_atom_type_scat_dispersion_imag
_atom_type_scat_source
C C 0.0033 0.0016 'International Tables Vol C Tables 4.2.6.8 and 6.1.1.4'
H H 0.0000 0.0000 'International Tables Vol C Tables 4.2.6.8 and 6.1.1.4'
O O 0.0106 0.0060 'International Tables Vol C Tables 4.2.6.8 and 6.1.1.4'
Pd Pd -0.9988 1.0072 'International Tables Vol C Tables 4.2.6.8 and 6.1.1.4'
P P 0.1023 0.0942 'International Tables Vol C Tables 4.2.6.8 and 6.1.1.4'
F F 0.0171 0.0103 'International Tables Vol C Tables 4.2.6.8 and 6.1.1.4'
S S 0.1246 0.1234 'International Tables Vol C Tables 4.2.6.8 and 6.1.1.4'

loop_
_geom_angle_atom_site_label_1
_geom_angle_atom_site_label_2
_geom_angle_atom_site_label_3
_geom_angle
_geom_angle_site_symmetry_1
_geom_angle_site_symmetry_3
C37 Pd1 C38 37.9(3) . .
C37 Pd1 P2 93.3(3) . .
C38 Pd1 P2 129.1(2) . .
C37 Pd1 C39 65.3(4) . .
C38 Pd1 C39 36.1(3) . .
P2 Pd1 C39 154.9(2) . .
C37 Pd1 P1 162.3(3) . .
C38 Pd1 P1 125.5(2) . .
P2 Pd1 P1 104.29(7) . .
C39 Pd1 P1 97.2(2) . .
C13 P1 C7 106.7(4) . .
C13 P1 C1 103.9(3) . .
C7 P1 C1 102.8(3) . .
C13 P1 Pd1 108.5(3) . .
C7 P1 Pd1 111.8(3) . .
C1 P1 Pd1 122.0(2) . .
C19 P2 C31 108.5(3) . .
C19 P2 C25 102.7(4) . .
C31 P2 C25 105.4(4) . .
C19 P2 Pd1 114.3(3) . .
C31 P2 Pd1 109.5(2) . .
C25 P2 Pd1 115.9(3) . .
C2 C1 C6 119.4(7) . .
C2 C1 P1 123.0(6) . .
C6 C1 P1 117.6(6) . .
C1 C2 C3 119.6(8) . .
C4 C3 C2 120.7(8) . .
C5 C4 C3 120.5(8) . .
C4 C5 C6 119.7(8) . .
C5 C6 C1 120.1(7) . .
C8 C7 C12 118.2(8) . .
C8 C7 P1 122.9(6) . .
C12 C7 P1 119.0(6) . .
C7 C8 C9 119.8(8) . .
C10 C9 C8 121.3(9) . .
C11 C10 C9 119.1(9) . .
C10 C11 C12 121.4(8) . .
C11 C12 C7 120.2(8) . .
C14 C13 C18 118.4(8) . .
C14 C13 P1 117.1(6) . .
C18 C13 P1 124.4(7) . .
C13 C14 C15 120.1(9) . .
C16 C15 C14 120.9(10) . .
C15 C16 C17 119.0(9) . .
C18 C17 C16 121.1(10) . .
C17 C18 C13 120.3(10) . .
C20 C19 C24 117.7(7) . .
C20 C19 P2 120.6(6) . .
C24 C19 P2 121.7(6) . .
C21 C20 C19 121.3(8) . .
C22 C21 C20 120.2(8) . .
C21 C22 C23 119.6(8) . .
C24 C23 C22 120.5(8) . .
C23 C24 C19 120.8(8) . .
C26 C25 C30 118.5(8) . .
C26 C25 P2 119.9(7) . .
C30 C25 P2 121.6(7) . .
C27 C26 C25 120.3(10) . .
C28 C27 C26 120.5(10) . .
C27 C28 C29 120.8(9) . .
C28 C29 C30 119.4(11) . .
C29 C30 C25 120.6(10) . .
C36 C31 C32 120.1(7) . .
C36 C31 P2 123.8(6) . .
C32 C31 P2 116.2(6) . .
C33 C32 C31 119.7(8) . .
C34 C33 C32 120.4(8) . .
C33 C34 C35 120.3(8) . .
C34 C35 C36 120.1(8) . .
C31 C36 C35 119.4(8) . .
C38 C37 Pd1 74.4(5) . .
C39 C38 C37 116.8(8) . .
C39 C38 C47 118.4(8) . .
C37 C38 C47 124.4(8) . .
C39 C38 Pd1 76.0(5) . .
C37 C38 Pd1 67.6(5) . .
C47 C38 Pd1 120.8(6) . .
C38 C39 C40 120.5(9) . .
C38 C39 Pd1 67.9(4) . .
C40 C39 Pd1 128.9(7) . .
C41 C40 C39 119.9(9) . .
C40 C41 C42 122.4(10) . .
C41 C42 C43 121.9(10) . .
C41 C42 C47 119.7(9) . .
C43 C42 C47 118.4(9) . .
C44 C43 C42 121.4(11) . .
C45 C44 C43 120.4(11) . .
C44 C45 C46 119.5(11) . .
C47 C46 C45 121.2(11) . .
C46 C47 C42 119.1(9) . .
C46 C47 C38 122.1(9) . .
C42 C47 C38 118.8(8) . .
O11 S1 O12 124.7(13) . .
O11 S1 O13 85.7(16) . .
O12 S1 O13 123.1(15) . .
O11 S1 C100 118.4(17) . .
O12 S1 C100 107.3(14) . .
O13 S1 C100 92.2(17) . .
F12 C100 F13 122(3) . .
F12 C100 F11 93(3) . .
F13 C100 F11 79(2) . .
F12 C100 S1 125(2) . .
F13 C100 S1 112(2) . .
F11 C100 S1 105(2) . .
S1 O11 O13 51.0(13) . .
S1 O13 O11 43.3(11) . .
O21 S2 O23 139.0(19) . .
O21 S2 O22 77.8(15) . .
O23 S2 O22 116.8(13) . .
O21 S2 C101 112.5(18) . .
O23 S2 C101 98.2(17) . .
O22 S2 C101 110.8(16) . .
F23 C101 F22 111(3) . .
F23 C101 F22' 141(4) . .
F22 C101 F22' 31(2) . .
F23 C101 F21 86(2) . .
F22 C101 F21 90(2) . .
F22' C101 F21 86(2) . .
F23 C101 S2 119(3) . .
F22 C101 S2 130(3) . .
F22' C101 S2 100(3) . .
F21 C101 S2 96(2) . .
S2 O22 O21 48.1(11) . .
S2 O21 O22 54.1(13) . .
F22' F22 C101 86(5) . .
F22 F22' C101 63(4) . .
O200 C203 C204 132(4) . .
O200 C203 C202 75(3) . 3_666
C204 C203 C202 129(3) . 3_666
C203 O200 C202 100(2) . .
C203 O200 C202 68(3) . 3_666
C202 O200 C202 65.9(17) . 3_666
O200 C202 C201 90.7(13) . .
O200 C202 C203 123(2) . 3_666
C201 C202 C203 128(3) . 3_666
O200 C202 O200 114.1(17) . 3_666
C201 C202 O200 155.2(18) . 3_666
C203 C202 O200 36.6(13) 3_666 3_666
O200 C202 C202 59.8(13) . 3_666
C201 C202 C202 150(2) . 3_666
C203 C202 C202 74(2) 3_666 3_666
O200 C202 C202 54.3(14) 3_666 3_666

loop_
_geom_bond_atom_site_label_1
_geom_bond_atom_site_label_2
_geom_bond_distance
_geom_bond_site_symmetry_2
Pd1 C37 2.129(8) .
Pd1 C38 2.218(8) .
Pd1 P2 2.287(2) .
Pd1 C39 2.322(7) .
Pd1 P1 2.340(2) .
P1 C13 1.825(8) .
P1 C7 1.825(8) .
P1 C1 1.833(7) .
P2 C19 1.806(8) .
P2 C31 1.826(8) .
P2 C25 1.833(8) .
C1 C2 1.376(11) .
C1 C6 1.386(10) .
C2 C3 1.381(12) .
C3 C4 1.360(12) .
C4 C5 1.364(12) .
C5 C6 1.385(11) .
C7 C8 1.385(11) .
C7 C12 1.408(11) .
C8 C9 1.378(13) .
C9 C10 1.374(14) .
C10 C11 1.358(13) .
C11 C12 1.363(12) .
C13 C14 1.373(12) .
C13 C18 1.381(12) .
C14 C15 1.381(12) .
C15 C16 1.347(15) .
C16 C17 1.368(15) .
C17 C18 1.358(13) .
C19 C20 1.390(11) .
C19 C24 1.392(11) .
C20 C21 1.369(12) .
C21 C22 1.362(13) .
C22 C23 1.387(13) .
C23 C24 1.360(12) .
C25 C26 1.383(13) .
C25 C30 1.397(13) .
C26 C27 1.383(13) .
C27 C28 1.366(16) .
C28 C29 1.362(16) .
C29 C30 1.393(13) .
C31 C36 1.378(11) .
C31 C32 1.394(11) .
C32 C33 1.382(12) .
C33 C34 1.368(13) .
C34 C35 1.377(12) .
C35 C36 1.398(11) .
C37 C38 1.415(13) .
C38 C39 1.410(12) .
C38 C47 1.457(13) .
C39 C40 1.425(13) .
C40 C41 1.350(14) .
C41 C42 1.402(14) .
C42 C43 1.408(14) .
C42 C47 1.418(13) .
C43 C44 1.369(17) .
C44 C45 1.377(18) .
C45 C46 1.402(15) .
C46 C47 1.381(12) .
S1 O11 1.19(2) .
S1 O12 1.419(16) .
S1 O13 1.35(3) .
S1 C100 1.72(4) .
C100 F12 1.29(4) .
C100 F13 1.31(3) .
C100 F11 1.63(5) .
O11 O13 1.73(3) .
S2 O21 1.35(3) .
S2 O23 1.379(19) .
S2 O22 1.47(2) .
S2 C101 1.69(4) .
C101 F23 1.32(3) .
C101 F22 1.33(5) .
C101 F22' 1.48(5) .
C101 F21 1.66(4) .
O22 O21 1.77(3) .
F22 F22' 0.76(5) .
C203 O200 1.04(3) .
C203 C204 1.15(4) .
C203 C202 1.62(4) 3_666
C201 C202 1.591(18) .
O200 C202 1.584(18) .
O200 C202 1.69(4) 3_666
C202 C203 1.62(4) 3_666
C202 O200 1.69(4) 3_666
C202 C202 1.78(5) 3_666

loop_
_cod_changelog_entry_id
_cod_changelog_entry_author
_cod_changelog_entry_date
_cod_changelog_entry_text
1 'Vaitkus, Antanas' 2022-06-28T18:20:00+03:00
;
 Removed the '_chemical_name_systematic' data item that had an incorrect value.
;
